data_2227162
loop_
_publ_author_name
'Wang, Jun'
'Dai, Chuntao'
'Zhao, Dongmei'

_publ_section_title
;
 Bis[2-(1<i>H</i>-benzimidazol-2-yl)benzoato]copper(II) dihydrate
;
_journal_coeditor_code BG2369
_journal_issue 10
_journal_name_full 'Acta Crystallographica Section E'
_journal_page_first m1306
_journal_page_last m1307
_journal_paper_doi 10.1107/S1600536810037633
_journal_volume 66
_journal_year 2010
_chemical_formula_iupac '[Cu (C14 H9 N2 O2)2], 2H2 O'
_chemical_formula_moiety 'C28 H18 Cu N4 O4, 2(H2 O)'
_chemical_formula_sum 'C28 H22 Cu N4 O6'
_chemical_formula_weight 574.04
_chemical_name_systematic
;
Bis[2-(1<i>H</i>-benzimidazol-2-yl)benzoato]copper(II) dihydrate
;
_space_group_IT_number 14
_symmetry_cell_setting monoclinic
_symmetry_space_group_name_Hall '-P 2ybc'
_symmetry_space_group_name_H-M 'P 1 21/c 1'
_atom_sites_solution_hydrogens geom
_atom_sites_solution_primary direct
_atom_sites_solution_secondary difmap
_audit_creation_method SHELXL-97
_cell_angle_alpha 90.00
_cell_angle_beta 115.7350(10)
_cell_angle_gamma 90.00
_cell_formula_units_Z 2
_cell_length_a 11.6235(2)
_cell_length_b 7.6920(2)
_cell_length_c 16.1410(3)
_cell_measurement_reflns_used 4800
_cell_measurement_temperature 296(2)
_cell_measurement_theta_max 28.00
_cell_measurement_theta_min 1.36
_cell_volume 1299.99(5)
_computing_cell_refinement 'SAINT (Bruker, 2004)'
_computing_data_collection 'APEX2 (Bruker, 2004)'
_computing_data_reduction 'SAINT (Bruker, 2004)'
_computing_molecular_graphics 'XP in SHELXTL (Sheldrick, 2008<i>b</i>)'
_computing_publication_material 'SHELXTL (Sheldrick, 2008<i>b</i>)'
_computing_structure_refinement 'SHELXL97 (Sheldrick, 2008<i>b</i>)'
_computing_structure_solution 'SHELXS97 (Sheldrick, 2008<i>b</i>)'
_diffrn_ambient_temperature 296(2)
_diffrn_measured_fraction_theta_full 1.000
_diffrn_measured_fraction_theta_max 1.000
_diffrn_measurement_device_type 'Bruker APEXII CCD area-detector'
_diffrn_measurement_method '\f and \w scan'
_diffrn_radiation_monochromator graphite
_diffrn_radiation_source 'fine-focus sealed tube'
_diffrn_radiation_type MoK\a
_diffrn_radiation_wavelength 0.71073
_diffrn_reflns_av_R_equivalents 0.0633
_diffrn_reflns_av_sigmaI/netI 0.0669
_diffrn_reflns_limit_h_max 14
_diffrn_reflns_limit_h_min -15
_diffrn_reflns_limit_k_max 9
_diffrn_reflns_limit_k_min -9
_diffrn_reflns_limit_l_max 20
_diffrn_reflns_limit_l_min -20
_diffrn_reflns_number 14480
_diffrn_reflns_theta_full 27.50
_diffrn_reflns_theta_max 27.50
_diffrn_reflns_theta_min 1.94
_exptl_absorpt_coefficient_mu 0.891
_exptl_absorpt_correction_T_max 0.8706
_exptl_absorpt_correction_T_min 0.8214
_exptl_absorpt_correction_type multi-scan
_exptl_absorpt_process_details '(SADABS; Sheldrick, 2008<i>a</i>)'
_exptl_crystal_colour blue
_exptl_crystal_density_diffrn 1.466
_exptl_crystal_density_method 'not measured'
_exptl_crystal_description block
_exptl_crystal_F_000 590
_exptl_crystal_size_max 0.23
_exptl_crystal_size_mid 0.21
_exptl_crystal_size_min 0.16
_refine_diff_density_max 0.292
_refine_diff_density_min -0.333
_refine_ls_extinction_method none
_refine_ls_goodness_of_fit_ref 1.004
_refine_ls_hydrogen_treatment constr
_refine_ls_matrix_type full
_refine_ls_number_parameters 178
_refine_ls_number_reflns 2974
_refine_ls_number_restraints 0
_refine_ls_restrained_S_all 1.004
_refine_ls_R_factor_all 0.0919
_refine_ls_R_factor_gt 0.0457
_refine_ls_shift/su_max 0.001
_refine_ls_shift/su_mean 0.000
_refine_ls_structure_factor_coef Fsqd
_refine_ls_weighting_details 'calc w=1/[\s^2^(Fo^2^)+(0.0379P)^2^+0.7646P] where P=(Fo^2^+2Fc^2^)/3'
_refine_ls_weighting_scheme calc
_refine_ls_wR_factor_gt 0.0902
_refine_ls_wR_factor_ref 0.1099
_reflns_number_gt 1854
_reflns_number_total 2974
_reflns_threshold_expression >2sigma(I)
_cod_data_source_file bg2369.cif
_cod_data_source_block I
_cod_original_sg_symbol_H-M 'P 21/c'
_cod_database_code 2227162
_cod_database_fobs_code 2227162

loop_
_symmetry_equiv_pos_as_xyz
'x, y, z'
'-x, y+1/2, -z+1/2'
'-x, -y, -z'
'x, -y-1/2, z-1/2'

loop_
_atom_site_type_symbol
_atom_site_label
_atom_site_fract_x
_atom_site_fract_y
_atom_site_fract_z
_atom_site_U_iso_or_equiv
_atom_site_adp_type
_atom_site_calc_flag
_atom_site_refinement_flags
_atom_site_occupancy
_atom_site_disorder_assembly
_atom_site_disorder_group
Cu Cu1 0.5000 0.5000 0.5000 0.03258(17) Uani d S 1 . .
C C1 0.5169(3) 0.8319(4) 0.6049(2) 0.0354(7) Uani d . 1 . .
C C2 0.4078(3) 0.9168(4) 0.5430(2) 0.0439(8) Uani d . 1 . .
H H2 0.3519 0.8648 0.4883 0.053 Uiso calc R 1 . .
C C3 0.3861(4) 1.0813(5) 0.5665(3) 0.0511(9) Uani d . 1 . .
H H3 0.3139 1.1414 0.5265 0.061 Uiso calc R 1 . .
C C4 0.4686(4) 1.1600(5) 0.6478(3) 0.0582(10) Uani d . 1 . .
H H4 0.4508 1.2721 0.6605 0.070 Uiso calc R 1 . .
C C5 0.5758(4) 1.0775(5) 0.7099(3) 0.0535(10) Uani d . 1 . .
H H5 0.6302 1.1301 0.7649 0.064 Uiso calc R 1 . .
C C6 0.5994(3) 0.9111(4) 0.6870(2) 0.0400(8) Uani d . 1 . .
C C7 0.6757(3) 0.6520(4) 0.6772(2) 0.0332(7) Uani d . 1 . .
C C8 0.7588(3) 0.4981(4) 0.7070(2) 0.0358(7) Uani d . 1 . .
C C9 0.8024(3) 0.4489(5) 0.7992(2) 0.0504(9) Uani d . 1 . .
H H9 0.7779 0.5126 0.8378 0.060 Uiso calc R 1 . .
C C10 0.8814(4) 0.3068(5) 0.8332(3) 0.0632(11) Uani d . 1 . .
H H10 0.9096 0.2750 0.8945 0.076 Uiso calc R 1 . .
C C11 0.9187(3) 0.2119(5) 0.7768(3) 0.0604(11) Uani d . 1 . .
H H11 0.9700 0.1141 0.7994 0.072 Uiso calc R 1 . .
C C12 0.8798(3) 0.2620(4) 0.6868(2) 0.0502(9) Uani d . 1 . .
H H12 0.9075 0.1995 0.6495 0.060 Uiso calc R 1 . .
C C13 0.7996(3) 0.4051(4) 0.6504(2) 0.0367(7) Uani d . 1 . .
C C14 0.7735(3) 0.4580(4) 0.5535(2) 0.0386(8) Uani d . 1 . .
N N1 0.5679(2) 0.6681(3) 0.60034(16) 0.0327(6) Uani d . 1 . .
N N2 0.6971(2) 0.7946(3) 0.73035(17) 0.0413(7) Uani d . 1 . .
H H2A 0.7614 0.8103 0.7828 0.050 Uiso calc R 1 . .
O O1 0.66231(18) 0.4956(3) 0.49508(13) 0.0392(5) Uani d . 1 . .
O O2 0.8661(2) 0.4584(4) 0.53508(16) 0.0636(8) Uani d . 1 . .
O O1W 0.8855(2) 0.8417(3) 0.90275(15) 0.0624(7) Uani d . 1 . .
H H1W 0.8680 0.8979 0.9406 0.094 Uiso d R 1 . .
H H2W 0.9618 0.8657 0.9144 0.094 Uiso d R 1 . .

loop_
_atom_site_aniso_label
_atom_site_aniso_U_11
_atom_site_aniso_U_22
_atom_site_aniso_U_33
_atom_site_aniso_U_12
_atom_site_aniso_U_13
_atom_site_aniso_U_23
Cu1 0.0257(3) 0.0338(3) 0.0323(3) 0.0030(3) 0.0070(2) -0.0034(3)
C1 0.0397(19) 0.0320(17) 0.0387(18) -0.0002(14) 0.0210(15) -0.0016(15)
C2 0.042(2) 0.0385(19) 0.049(2) 0.0043(16) 0.0178(17) 0.0018(17)
C3 0.054(2) 0.041(2) 0.066(3) 0.0104(19) 0.034(2) 0.0083(19)
C4 0.074(3) 0.033(2) 0.087(3) 0.0080(19) 0.053(3) -0.003(2)
C5 0.064(3) 0.042(2) 0.061(2) -0.0088(19) 0.032(2) -0.0177(19)
C6 0.042(2) 0.0360(18) 0.046(2) -0.0016(16) 0.0223(17) -0.0025(16)
C7 0.0321(17) 0.0363(18) 0.0308(16) -0.0041(14) 0.0132(14) -0.0034(14)
C8 0.0265(15) 0.0371(16) 0.0371(17) -0.0048(16) 0.0076(13) 0.0013(16)
C9 0.050(2) 0.056(2) 0.041(2) 0.0050(17) 0.0153(17) 0.0057(16)
C10 0.059(3) 0.073(3) 0.047(2) 0.009(2) 0.014(2) 0.022(2)
C11 0.051(2) 0.059(2) 0.066(3) 0.023(2) 0.021(2) 0.029(2)
C12 0.043(2) 0.051(2) 0.058(2) 0.0089(17) 0.0228(18) 0.0113(18)
C13 0.0288(17) 0.0374(18) 0.0396(18) 0.0014(14) 0.0109(14) 0.0048(15)
C14 0.0335(19) 0.038(2) 0.0420(19) 0.0006(14) 0.0142(16) 0.0020(14)
N1 0.0292(14) 0.0314(14) 0.0326(14) 0.0024(11) 0.0089(11) -0.0040(11)
N2 0.0385(16) 0.0449(17) 0.0335(14) -0.0063(13) 0.0090(12) -0.0094(13)
O1 0.0296(12) 0.0483(13) 0.0362(12) 0.0045(11) 0.0111(9) 0.0010(11)
O2 0.0334(14) 0.109(2) 0.0530(15) 0.0133(14) 0.0232(12) 0.0240(14)
O1W 0.0453(15) 0.0879(19) 0.0496(15) -0.0167(14) 0.0165(12) -0.0258(14)

loop_
_atom_type_symbol
_atom_type_description
_atom_type_scat_dispersion_real
_atom_type_scat_dispersion_imag
_atom_type_scat_source
C C 0.0033 0.0016 'International Tables Vol C Tables 4.2.6.8 and 6.1.1.4'
H H 0.0000 0.0000 'International Tables Vol C Tables 4.2.6.8 and 6.1.1.4'
Cu Cu 0.3201 1.2651 'International Tables Vol C Tables 4.2.6.8 and 6.1.1.4'
N N 0.0061 0.0033 'International Tables Vol C Tables 4.2.6.8 and 6.1.1.4'
O O 0.0106 0.0060 'International Tables Vol C Tables 4.2.6.8 and 6.1.1.4'

loop_
_geom_angle_atom_site_label_1
_geom_angle_atom_site_label_2
_geom_angle_atom_site_label_3
_geom_angle_site_symmetry_1
_geom_angle_site_symmetry_3
_geom_angle
_geom_angle_publ_flag
O1 Cu1 O1 3_666 . 180.0 ?
O1 Cu1 N1 3_666 . 90.25(9) ?
O1 Cu1 N1 . . 89.75(9) ?
O1 Cu1 N1 3_666 3_666 89.75(9) ?
O1 Cu1 N1 . 3_666 90.25(9) ?
N1 Cu1 N1 . 3_666 180.0 ?
C2 C1 C6 . . 120.9(3) ?
C2 C1 N1 . . 131.1(3) ?
C6 C1 N1 . . 108.0(3) ?
C3 C2 C1 . . 117.0(3) ?
C3 C2 H2 . . 121.5 ?
C1 C2 H2 . . 121.5 ?
C2 C3 C4 . . 122.0(3) ?
C2 C3 H3 . . 119.0 ?
C4 C3 H3 . . 119.0 ?
C5 C4 C3 . . 121.8(3) ?
C5 C4 H4 . . 119.1 ?
C3 C4 H4 . . 119.1 ?
C4 C5 C6 . . 116.9(3) ?
C4 C5 H5 . . 121.5 ?
C6 C5 H5 . . 121.5 ?
N2 C6 C5 . . 132.7(3) ?
N2 C6 C1 . . 105.9(3) ?
C5 C6 C1 . . 121.4(3) ?
N1 C7 N2 . . 110.9(3) ?
N1 C7 C8 . . 126.7(3) ?
N2 C7 C8 . . 122.3(3) ?
C13 C8 C9 . . 119.2(3) ?
C13 C8 C7 . . 124.1(3) ?
C9 C8 C7 . . 116.6(3) ?
C10 C9 C8 . . 120.6(3) ?
C10 C9 H9 . . 119.7 ?
C8 C9 H9 . . 119.7 ?
C11 C10 C9 . . 120.2(3) ?
C11 C10 H10 . . 119.9 ?
C9 C10 H10 . . 119.9 ?
C12 C11 C10 . . 119.8(3) ?
C12 C11 H11 . . 120.1 ?
C10 C11 H11 . . 120.1 ?
C11 C12 C13 . . 121.3(3) ?
C11 C12 H12 . . 119.4 ?
C13 C12 H12 . . 119.4 ?
C8 C13 C12 . . 118.9(3) ?
C8 C13 C14 . . 124.4(3) ?
C12 C13 C14 . . 116.4(3) ?
O2 C14 O1 . . 122.5(3) ?
O2 C14 C13 . . 116.4(3) ?
O1 C14 C13 . . 121.1(3) ?
C7 N1 C1 . . 106.4(2) ?
C7 N1 Cu1 . . 126.1(2) ?
C1 N1 Cu1 . . 127.5(2) ?
C7 N2 C6 . . 108.8(3) ?
C7 N2 H2A . . 125.6 ?
C6 N2 H2A . . 125.6 ?
C14 O1 Cu1 . . 132.8(2) ?
H1W O1W H2W . . 106.7 ?

loop_
_geom_bond_atom_site_label_1
_geom_bond_atom_site_label_2
_geom_bond_site_symmetry_2
_geom_bond_distance
_geom_bond_publ_flag
Cu1 O1 3_666 1.9227(19) ?
Cu1 O1 . 1.9227(19) ?
Cu1 N1 . 1.951(2) ?
Cu1 N1 3_666 1.951(2) ?
C1 C2 . 1.390(4) ?
C1 C6 . 1.395(4) ?
C1 N1 . 1.407(4) ?
C2 C3 . 1.374(5) ?
C2 H2 . 0.9300 ?
C3 C4 . 1.384(5) ?
C3 H3 . 0.9300 ?
C4 C5 . 1.370(5) ?
C4 H4 . 0.9300 ?
C5 C6 . 1.392(5) ?
C5 H5 . 0.9300 ?
C6 N2 . 1.376(4) ?
C7 N1 . 1.333(3) ?
C7 N2 . 1.347(3) ?
C7 C8 . 1.470(4) ?
C8 C13 . 1.396(4) ?
C8 C9 . 1.400(4) ?
C9 C10 . 1.379(5) ?
C9 H9 . 0.9300 ?
C10 C11 . 1.376(5) ?
C10 H10 . 0.9300 ?
C11 C12 . 1.376(5) ?
C11 H11 . 0.9300 ?
C12 C13 . 1.396(4) ?
C12 H12 . 0.9300 ?
C13 C14 . 1.513(4) ?
C14 O2 . 1.235(4) ?
C14 O1 . 1.259(3) ?
N2 H2A . 0.8600 ?
O1W H1W . 0.8415 ?
O1W H2W . 0.8432 ?

loop_
_geom_hbond_atom_site_label_D
_geom_hbond_atom_site_label_H
_geom_hbond_atom_site_label_A
_geom_hbond_site_symmetry_A
_geom_hbond_distance_DH
_geom_hbond_distance_HA
_geom_hbond_distance_DA
_geom_hbond_angle_DHA
N2 H2A O1W . 0.86 1.86 2.716(3) 172.6
O1W H1W O2 4_576 0.84 1.89 2.720(3) 167.4
O1W H2W O2 2_756 0.84 1.94 2.763(3) 165.4
